data_1518264
loop_
_publ_author_name
'Kwiatkowski, Piotr'
'Cholewiak, Agnieszka'
'Kasztelan, Adrian'

_publ_section_title
;
 Efficient and highly enantioselective construction of trifluoromethylated
 quaternary stereogenic centers via high-pressure mediated organocatalytic
 conjugate addition of nitromethane to \b,\b-disubstituted enones.
;
_journal_issue 22
_journal_name_full 'Organic letters'
_journal_page_first 5930
_journal_page_last 5933
_journal_paper_doi 10.1021/ol502941d
_journal_volume 16
_journal_year 2014
_chemical_formula_sum 'C15 H12 F3 N O3 S'
_chemical_formula_weight 343.32
_chemical_name_systematic
; 
 ? 
;
_space_group_IT_number 19
_symmetry_cell_setting orthorhombic
_symmetry_space_group_name_Hall 'P 2ac 2ab'
_symmetry_space_group_name_H-M 'P 21 21 21'
_atom_sites_solution_hydrogens geom
_atom_sites_solution_primary direct
_atom_sites_solution_secondary difmap
_audit_creation_method SHELXL-97
_cell_angle_alpha 90.00
_cell_angle_beta 90.00
_cell_angle_gamma 90.00
_cell_formula_units_Z 4
_cell_length_a 9.6417(2)
_cell_length_b 10.2080(2)
_cell_length_c 14.8652(3)
_cell_measurement_reflns_used 12358
_cell_measurement_temperature 100(2)
_cell_measurement_theta_max 37.2224
_cell_measurement_theta_min 1.9904
_cell_volume 1463.07(5)
_computing_cell_refinement
;
CrysAlisPro, Agilent Technologies,
Version 1.171.36.20 (release 27-06-2012 CrysAlis171 .NET)
(compiled Jul 11 2012,15:38:31)
;
_computing_data_collection
;
CrysAlisPro, Agilent Technologies,
Version 1.171.36.20 (release 27-06-2012 CrysAlis171 .NET)
(compiled Jul 11 2012,15:38:31)
;
_computing_data_reduction
;
CrysAlisPro, Agilent Technologies,
Version 1.171.36.20 (release 27-06-2012 CrysAlis171 .NET)
(compiled Jul 11 2012,15:38:31)
;
_computing_structure_refinement 'SHELXL-97 (Sheldrick, 2008)'
_computing_structure_solution 'SHELXS-97 (Sheldrick, 2008)'
_diffrn_ambient_temperature 100(2)
_diffrn_measured_fraction_theta_full 1.000
_diffrn_measured_fraction_theta_max 1.000
_diffrn_measurement_device_type 'Kuma KM4 CCD'
_diffrn_measurement_method '\w scans'
_diffrn_radiation_monochromator graphite
_diffrn_radiation_source 'fine-focus sealed tube'
_diffrn_radiation_type MoK\a
_diffrn_radiation_wavelength 0.71073
_diffrn_reflns_av_R_equivalents 0.0223
_diffrn_reflns_av_sigmaI/netI 0.0281
_diffrn_reflns_limit_h_max 14
_diffrn_reflns_limit_h_min -14
_diffrn_reflns_limit_k_max 15
_diffrn_reflns_limit_k_min -15
_diffrn_reflns_limit_l_max 22
_diffrn_reflns_limit_l_min -22
_diffrn_reflns_number 21224
_diffrn_reflns_theta_full 33.14
_diffrn_reflns_theta_max 33.14
_diffrn_reflns_theta_min 2.42
_exptl_absorpt_coefficient_mu 0.269
_exptl_absorpt_correction_T_max 1.00000
_exptl_absorpt_correction_T_min 0.99543
_exptl_absorpt_correction_type multi-scan
_exptl_absorpt_process_details
;
CrysAlisPro, Agilent Technologies,
Version 1.171.36.20 (release 27-06-2012 CrysAlis171 .NET)
(compiled Jul 11 2012,15:38:31)
Empirical absorption correction using spherical harmonics,
 implemented in SCALE3 ABSPACK scaling algorithm.
;
_exptl_crystal_colour colourless
_exptl_crystal_density_diffrn 1.559
_exptl_crystal_density_method 'not measured'
_exptl_crystal_description prism
_exptl_crystal_F_000 704
_exptl_crystal_size_max 0.375
_exptl_crystal_size_mid 0.367
_exptl_crystal_size_min 0.14
_refine_diff_density_max 0.278
_refine_diff_density_min -0.249
_refine_diff_density_rms 0.045
_refine_ls_abs_structure_details 'Flack H D (1983), Acta Cryst. A39, 876-881'
_refine_ls_abs_structure_Flack 0.02(6)
_refine_ls_extinction_method none
_refine_ls_goodness_of_fit_ref 1.041
_refine_ls_hydrogen_treatment constr
_refine_ls_matrix_type full
_refine_ls_number_parameters 254
_refine_ls_number_reflns 5590
_refine_ls_number_restraints 94
_refine_ls_restrained_S_all 1.033
_refine_ls_R_factor_all 0.0400
_refine_ls_R_factor_gt 0.0323
_refine_ls_shift/su_max 0.001
_refine_ls_shift/su_mean 0.000
_refine_ls_structure_factor_coef Fsqd
_refine_ls_weighting_details 'calc w=1/[\s^2^(Fo^2^)+(0.0346P)^2^+0.1643P] where P=(Fo^2^+2Fc^2^)/3'
_refine_ls_weighting_scheme calc
_refine_ls_wR_factor_gt 0.0706
_refine_ls_wR_factor_ref 0.0746
_reflns_number_gt 4998
_reflns_number_total 5590
_reflns_threshold_expression >2sigma(I)
_cod_data_source_file ol502941d_si_003.cif
_cod_data_source_block pk526_1b
_cod_depositor_comments 'Adding full bibliography for 1518263--1518265.cif.'
_cod_original_sg_symbol_H-M P212121
_cod_database_code 1518264

loop_
_symmetry_equiv_pos_as_xyz
'x, y, z'
'-x+1/2, -y, z+1/2'
'-x, y+1/2, -z+1/2'
'x+1/2, -y+1/2, -z'

loop_
_atom_site_label
_atom_site_type_symbol
_atom_site_fract_x
_atom_site_fract_y
_atom_site_fract_z
_atom_site_U_iso_or_equiv
_atom_site_adp_type
_atom_site_occupancy
_atom_site_symmetry_multiplicity
_atom_site_calc_flag
_atom_site_refinement_flags
_atom_site_disorder_assembly
_atom_site_disorder_group
F3 F 0.56999(7) 1.15678(6) 0.47929(5) 0.02449(15) Uani 1 1 d . . .
F2 F 0.75065(6) 1.11481(6) 0.55978(5) 0.02313(14) Uani 1 1 d . . .
F1 F 0.57129(8) 1.20539(6) 0.61975(5) 0.02562(15) Uani 1 1 d . . .
C10 C 0.56366(10) 0.67811(9) 0.41373(7) 0.01547(17) Uani 1 1 d . A .
C3 C 0.55471(10) 0.97742(9) 0.58193(7) 0.01449(17) Uani 1 1 d . . .
O1 O 0.47111(9) 0.70635(7) 0.55987(5) 0.02051(15) Uani 1 1 d . A .
N1 N 0.32365(9) 1.01363(9) 0.50240(7) 0.02121(18) Uani 1 1 d . . .
C1 C 0.53967(10) 0.75293(9) 0.49907(7) 0.01548(17) Uani 1 1 d . . .
C5 C 0.39487(10) 0.98568(10) 0.58965(7) 0.01644(18) Uani 1 1 d . A .
H5A H 0.3603 0.9034 0.6134 0.020 Uiso 1 1 calc R . .
H5B H 0.3712 1.0540 0.6323 0.020 Uiso 1 1 calc R . .
C4 C 0.61178(11) 1.11496(10) 0.56066(8) 0.01809(19) Uani 1 1 d . A .
C2 C 0.60587(10) 0.88767(9) 0.50550(7) 0.01618(18) Uani 1 1 d . A .
H2A H 0.5908 0.9326 0.4489 0.019 Uiso 1 1 calc R . .
H2B H 0.7052 0.8761 0.5124 0.019 Uiso 1 1 calc R . .
C15 C 0.62375(12) 0.73218(10) 0.33671(8) 0.0200(2) Uani 1 1 d . . .
H15 H 0.6527 0.8191 0.3369 0.024 Uiso 1 1 calc R A .
C12 C 0.53806(12) 0.47216(11) 0.33542(8) 0.0245(2) Uani 1 1 d . A .
H12 H 0.5092 0.3852 0.3350 0.029 Uiso 1 1 calc R . .
C13 C 0.59688(12) 0.52652(13) 0.25909(8) 0.0266(2) Uani 1 1 d . . .
H13 H 0.6073 0.4762 0.2074 0.032 Uiso 1 1 calc R A .
C14 C 0.64032(13) 0.65645(12) 0.25972(8) 0.0247(2) Uani 1 1 d . A .
H14 H 0.6805 0.6927 0.2086 0.030 Uiso 1 1 calc R . .
C11 C 0.52211(11) 0.54686(10) 0.41240(8) 0.01894(19) Uani 1 1 d . . .
H11 H 0.4835 0.5095 0.4637 0.023 Uiso 1 1 calc R A .
O3 O 0.27209(10) 1.12135(9) 0.49165(7) 0.0353(2) Uani 1 1 d . A .
O2 O 0.31900(9) 0.92473(9) 0.44661(6) 0.02764(18) Uani 1 1 d . A .
S1A S 0.72171(18) 0.80952(13) 0.69353(13) 0.0198(2) Uani 0.4399(19) 1 d P A 1
C6A C 0.6039(17) 0.9433(16) 0.6759(9) 0.0174(17) Uani 0.4399(19) 1 d PU A 1
C7A C 0.5758(10) 0.9952(10) 0.7593(7) 0.0296(16) Uani 0.4399(19) 1 d PU A 1
H7A H 0.5161 1.0658 0.7672 0.035 Uiso 0.4399(19) 1 calc PR A 1
C8A C 0.6445(18) 0.9335(15) 0.8325(8) 0.029(2) Uani 0.4399(19) 1 d PU A 1
H8A H 0.6326 0.9574 0.8923 0.034 Uiso 0.4399(19) 1 calc PR A 1
C9A C 0.7339(15) 0.8306(13) 0.8033(8) 0.0223(12) Uani 0.4399(19) 1 d PU A 1
H9A H 0.7911 0.7820 0.8410 0.027 Uiso 0.4399(19) 1 calc PR A 1
S1B S 0.5556(2) 1.0181(2) 0.76739(14) 0.0274(3) Uani 0.5601(19) 1 d P A 2
C6B C 0.6110(13) 0.9322(12) 0.6736(5) 0.0145(14) Uani 0.5601(19) 1 d PU A 2
C7B C 0.6995(6) 0.8427(4) 0.6912(4) 0.0255(9) Uani 0.5601(19) 1 d PU A 2
H7B H 0.7422 0.7899 0.6484 0.031 Uiso 0.5601(19) 1 calc PR A 2
C8B C 0.6569(14) 0.9227(12) 0.8327(6) 0.0271(16) Uani 0.5601(19) 1 d PU A 2
H8B H 0.6643 0.9317 0.8948 0.033 Uiso 0.5601(19) 1 calc PR A 2
C9B C 0.7233(14) 0.8353(12) 0.7862(6) 0.0329(16) Uani 0.5601(19) 1 d PU A 2
H9B H 0.7814 0.7732 0.8123 0.039 Uiso 0.5601(19) 1 calc PR A 2

loop_
_atom_site_aniso_label
_atom_site_aniso_U_11
_atom_site_aniso_U_22
_atom_site_aniso_U_33
_atom_site_aniso_U_23
_atom_site_aniso_U_13
_atom_site_aniso_U_12
F3 0.0268(3) 0.0188(3) 0.0279(4) 0.0068(3) 0.0011(3) -0.0027(3)
F2 0.0157(3) 0.0186(3) 0.0351(4) -0.0021(3) 0.0047(3) -0.0036(2)
F1 0.0287(3) 0.0143(3) 0.0339(4) -0.0069(3) 0.0105(3) -0.0013(3)
C10 0.0156(4) 0.0164(4) 0.0145(4) -0.0015(3) -0.0016(4) 0.0017(3)
C3 0.0142(4) 0.0130(4) 0.0162(4) -0.0017(3) 0.0021(3) -0.0005(3)
O1 0.0270(4) 0.0166(3) 0.0180(4) 0.0000(3) 0.0057(3) -0.0028(3)
N1 0.0165(4) 0.0224(4) 0.0247(5) 0.0073(4) 0.0013(4) -0.0009(3)
C1 0.0174(4) 0.0133(3) 0.0157(4) -0.0006(3) 0.0000(4) 0.0006(3)
C5 0.0149(4) 0.0165(4) 0.0179(5) 0.0010(4) 0.0022(4) 0.0003(3)
C4 0.0171(4) 0.0139(4) 0.0233(5) -0.0015(4) 0.0036(4) -0.0006(3)
C2 0.0179(4) 0.0143(4) 0.0163(5) -0.0019(4) 0.0037(4) -0.0010(3)
C15 0.0234(5) 0.0193(4) 0.0173(5) 0.0003(4) 0.0010(4) 0.0031(4)
C12 0.0242(5) 0.0204(5) 0.0289(6) -0.0088(4) -0.0030(5) 0.0005(4)
C13 0.0286(5) 0.0308(5) 0.0203(5) -0.0097(5) -0.0038(5) 0.0077(5)
C14 0.0304(5) 0.0292(5) 0.0143(5) -0.0014(4) -0.0005(4) 0.0064(4)
C11 0.0179(4) 0.0174(4) 0.0216(5) -0.0034(4) 0.0009(4) -0.0001(4)
O3 0.0314(4) 0.0254(4) 0.0490(6) 0.0113(4) -0.0064(5) 0.0064(4)
O2 0.0291(4) 0.0349(4) 0.0189(4) -0.0007(4) -0.0014(3) -0.0005(4)
S1A 0.0210(5) 0.0193(5) 0.0189(4) -0.0008(4) -0.0008(4) 0.0037(4)
C6A 0.010(2) 0.0085(19) 0.034(4) 0.001(2) -0.002(2) 0.0039(15)
C7A 0.031(3) 0.031(3) 0.028(3) 0.003(2) -0.001(2) 0.004(2)
C8A 0.035(5) 0.032(3) 0.019(4) -0.014(3) 0.005(3) -0.005(3)
C9A 0.019(2) 0.019(2) 0.029(3) 0.006(2) -0.012(2) 0.0009(15)
S1B 0.0305(5) 0.0370(7) 0.0148(3) -0.0071(4) -0.0011(3) 0.0082(4)
C6B 0.020(3) 0.015(3) 0.0091(18) -0.0056(15) 0.0032(16) -0.0013(18)
C7B 0.0240(19) 0.027(2) 0.0250(14) -0.0019(18) 0.0014(13) 0.0002(14)
C8B 0.023(2) 0.042(3) 0.016(3) 0.009(2) -0.007(2) -0.006(2)
C9B 0.023(2) 0.0310(18) 0.044(4) 0.015(2) -0.015(2) -0.0024(14)

loop_
_atom_type_symbol
_atom_type_description
_atom_type_scat_dispersion_real
_atom_type_scat_dispersion_imag
_atom_type_scat_source
C C 0.0033 0.0016 'International Tables Vol C Tables 4.2.6.8 and 6.1.1.4'
H H 0.0000 0.0000 'International Tables Vol C Tables 4.2.6.8 and 6.1.1.4'
N N 0.0061 0.0033 'International Tables Vol C Tables 4.2.6.8 and 6.1.1.4'
O O 0.0106 0.0060 'International Tables Vol C Tables 4.2.6.8 and 6.1.1.4'
F F 0.0171 0.0103 'International Tables Vol C Tables 4.2.6.8 and 6.1.1.4'
S S 0.1246 0.1234 'International Tables Vol C Tables 4.2.6.8 and 6.1.1.4'

loop_
_geom_angle_atom_site_label_1
_geom_angle_atom_site_label_2
_geom_angle_atom_site_label_3
_geom_angle
C15 C10 C11 119.06(10)
C15 C10 C1 123.81(9)
C11 C10 C1 117.13(9)
C6A C3 C6B 5.0(10)
C6A C3 C2 116.3(6)
C6B C3 C2 111.2(4)
C6A C3 C4 106.7(7)
C6B C3 C4 109.2(5)
C2 C3 C4 106.03(8)
C6A C3 C5 104.8(6)
C6B C3 C5 107.6(5)
C2 C3 C5 113.95(8)
C4 C3 C5 108.73(8)
O3 N1 O2 124.26(10)
O3 N1 C5 118.28(10)
O2 N1 C5 117.44(9)
O1 C1 C10 120.89(9)
O1 C1 C2 122.38(9)
C10 C1 C2 116.73(9)
N1 C5 C3 113.79(8)
N1 C5 H5A 108.8
C3 C5 H5A 108.8
N1 C5 H5B 108.8
C3 C5 H5B 108.8
H5A C5 H5B 107.7
F1 C4 F2 107.47(9)
F1 C4 F3 106.57(8)
F2 C4 F3 106.94(9)
F1 C4 C3 113.03(9)
F2 C4 C3 110.98(8)
F3 C4 C3 111.52(9)
C1 C2 C3 116.75(8)
C1 C2 H2A 108.1
C3 C2 H2A 108.1
C1 C2 H2B 108.1
C3 C2 H2B 108.1
H2A C2 H2B 107.3
C14 C15 C10 120.18(10)
C14 C15 H15 119.9
C10 C15 H15 119.9
C11 C12 C13 120.16(11)
C11 C12 H12 119.9
C13 C12 H12 119.9
C12 C13 C14 120.00(11)
C12 C13 H13 120.0
C14 C13 H13 120.0
C15 C14 C13 120.07(11)
C15 C14 H14 120.0
C13 C14 H14 120.0
C12 C11 C10 120.52(11)
C12 C11 H11 119.7
C10 C11 H11 119.7
C9A S1A C6A 95.2(6)
C7A C6A C3 132.9(12)
C7A C6A S1A 106.6(9)
C3 C6A S1A 120.5(9)
C6A C7A C8A 115.3(10)
C6A C7A H7A 122.3
C8A C7A H7A 122.3
C7A C8A C9A 112.0(9)
C7A C8A H8A 124.0
C9A C8A H8A 124.0
C8A C9A S1A 110.7(8)
C8A C9A H9A 124.6
S1A C9A H9A 124.6
C8B S1B C6B 89.6(5)
C7B C6B C3 129.2(8)
C7B C6B S1B 113.8(6)
C3 C6B S1B 116.9(7)
C6B C7B C9B 110.3(7)
C6B C7B H7B 124.9
C9B C7B H7B 124.9
C9B C8B S1B 112.1(7)
C9B C8B H8B 123.9
S1B C8B H8B 123.9
C8B C9B C7B 114.2(8)
C8B C9B H9B 122.9
C7B C9B H9B 122.9

loop_
_geom_bond_atom_site_label_1
_geom_bond_atom_site_label_2
_geom_bond_distance
F3 C4 1.3445(13)
F2 C4 1.3390(12)
F1 C4 1.3327(12)
C10 C15 1.3969(15)
C10 C11 1.3985(14)
C10 C1 1.4988(14)
C3 C6A 1.516(13)
C3 C6B 1.538(9)
C3 C2 1.5407(14)
C3 C4 1.5408(14)
C3 C5 1.5477(13)
O1 C1 1.2165(13)
N1 O3 1.2173(12)
N1 O2 1.2301(13)
N1 C5 1.4951(14)
C1 C2 1.5193(14)
C5 H5A 0.9700
C5 H5B 0.9700
C2 H2A 0.9700
C2 H2B 0.9700
C15 C14 1.3903(16)
C15 H15 0.9300
C12 C11 1.3837(16)
C12 C13 1.3846(18)
C12 H12 0.9300
C13 C14 1.3910(18)
C13 H13 0.9300
C14 H14 0.9300
C11 H11 0.9300
S1A C9A 1.650(11)
S1A C6A 1.795(16)
C6A C7A 1.375(17)
C7A C8A 1.421(18)
C7A H7A 0.9300
C8A C9A 1.426(19)
C8A H8A 0.9300
C9A H9A 0.9300
S1B C8B 1.686(11)
S1B C6B 1.731(10)
C6B C7B 1.277(13)
C7B C9B 1.433(11)
C7B H7B 0.9300
C8B C9B 1.298(16)
C8B H8B 0.9300
C9B H9B 0.9300

loop_
_geom_torsion_atom_site_label_1
_geom_torsion_atom_site_label_2
_geom_torsion_atom_site_label_3
_geom_torsion_atom_site_label_4
_geom_torsion
C15 C10 C1 O1 170.42(10)
C11 C10 C1 O1 -9.26(15)
C15 C10 C1 C2 -10.07(14)
C11 C10 C1 C2 170.25(9)
O3 N1 C5 C3 -108.45(11)
O2 N1 C5 C3 72.83(11)
C6A C3 C5 N1 -177.7(6)
C6B C3 C5 N1 -173.3(5)
C2 C3 C5 N1 -49.51(11)
C4 C3 C5 N1 68.51(11)
C6A C3 C4 F1 -57.9(6)
C6B C3 C4 F1 -62.5(5)
C2 C3 C4 F1 177.59(9)
C5 C3 C4 F1 54.67(12)
C6A C3 C4 F2 62.9(6)
C6B C3 C4 F2 58.4(5)
C2 C3 C4 F2 -61.59(11)
C5 C3 C4 F2 175.49(9)
C6A C3 C4 F3 -177.9(6)
C6B C3 C4 F3 177.5(5)
C2 C3 C4 F3 57.53(10)
C5 C3 C4 F3 -65.39(10)
O1 C1 C2 C3 -14.38(15)
C10 C1 C2 C3 166.11(8)
C6A C3 C2 C1 74.2(7)
C6B C3 C2 C1 73.9(5)
C4 C3 C2 C1 -167.46(9)
C5 C3 C2 C1 -47.91(12)
C11 C10 C15 C14 0.70(16)
C1 C10 C15 C14 -178.98(10)
C11 C12 C13 C14 0.11(17)
C10 C15 C14 C13 0.10(17)
C12 C13 C14 C15 -0.51(18)
C13 C12 C11 C10 0.70(17)
C15 C10 C11 C12 -1.10(15)
C1 C10 C11 C12 178.59(10)
C6B C3 C6A C7A -173(15)
C2 C3 C6A C7A -176.5(14)
C4 C3 C6A C7A 65.5(18)
C5 C3 C6A C7A -49.7(18)
C6B C3 C6A S1A 6(12)
C2 C3 C6A S1A 2.8(13)
C4 C3 C6A S1A -115.2(10)
C5 C3 C6A S1A 129.6(9)
C9A S1A C6A C7A -2.3(12)
C9A S1A C6A C3 178.3(12)
C3 C6A C7A C8A 179.9(15)
S1A C6A C7A C8A 0.5(17)
C6A C7A C8A C9A 2(2)
C7A C8A C9A S1A -3.5(18)
C6A S1A C9A C8A 3.3(13)
C6A C3 C6B C7B -170(14)
C2 C3 C6B C7B 6.9(14)
C4 C3 C6B C7B -109.8(12)
C5 C3 C6B C7B 132.4(11)
C6A C3 C6B S1B 6(12)
C2 C3 C6B S1B -176.8(6)
C4 C3 C6B S1B 66.5(8)
C5 C3 C6B S1B -51.3(9)
C8B S1B C6B C7B -1.3(10)
C8B S1B C6B C3 -178.2(9)
C3 C6B C7B C9B 179.0(11)
S1B C6B C7B C9B 2.6(12)
C6B S1B C8B C9B -0.5(12)
S1B C8B C9B C7B 2.0(16)
C6B C7B C9B C8B -3.0(16)
